data_4325270
loop_
_publ_author_name
'Minao Tang'
'Dongfeng Li'
'Uma Prasad Mallik'
'Yuan-Zhu Zhang'
'Rodolphe Cl\'erac'
'Gordon T. Yee'
'Myung-Hwan Whangbo'
'Amshumali Mungalimane'
'Stephen M. Holmes'

_publ_section_title
;
 Synthesis and Characterization of Di- and Trivalent Pyrazolylborate
 \b-Diketonates and Cyanometalates
;
_journal_name_full 'Inorganic Chemistry'
_journal_page_first 5153
_journal_page_last 5164
_journal_paper_doi 10.1021/ic200464t
_journal_volume 50
_journal_year 2011
_chemical_formula_sum 'C37 H59 B Mn N9 O4.5'
_chemical_formula_weight 767.68
_chemical_name_systematic
; 
 ? 
;
_space_group_IT_number 14
_symmetry_cell_setting monoclinic
_symmetry_space_group_name_Hall '-P 2yn'
_symmetry_space_group_name_H-M 'P 1 21/n 1'
_atom_sites_solution_hydrogens geom
_atom_sites_solution_primary direct
_atom_sites_solution_secondary difmap
_audit_creation_method SHELXL-97
_cell_angle_alpha 90.00
_cell_angle_beta 98.0310(9)
_cell_angle_gamma 90.00
_cell_formula_units_Z 4
_cell_length_a 9.6732(2)
_cell_length_b 23.2168(4)
_cell_length_c 18.5506(4)
_cell_measurement_temperature 90(2)
_cell_measurement_theta_max 27.48
_cell_measurement_theta_min 1.00
_cell_volume 4125.25(14)
_computing_cell_refinement 'SCALEPACK (Otwinowski & Minor, 1997)'
_computing_data_collection 'COLLECT (Nonius, 1998)'
_computing_data_reduction 'DENZO-SMN (Otwinowski & Minor, 1997)'
_computing_molecular_graphics 'XP in SHELXTL (Sheldrick, 1994)'
_computing_publication_material
; 
SHELX97-2 (Sheldrick, 1997) and local procedures 
;
_computing_structure_refinement 'SHELXL-97 (Sheldrick, 1997)'
_computing_structure_solution 'SHELXS-97 (Sheldrick, 1990)'
_diffrn_ambient_temperature 90(2)
_diffrn_measured_fraction_theta_full 1.000
_diffrn_measured_fraction_theta_max 1.000
_diffrn_measurement_device_type 'Nonius KappaCCD diffractometer'
_diffrn_measurement_method '\w scans at fixed \c = 55\%'
_diffrn_radiation_monochromator graphite
_diffrn_radiation_source 'fine-focus sealed tube'
_diffrn_radiation_type MoK\a
_diffrn_radiation_wavelength 0.71073
_diffrn_reflns_av_R_equivalents 0.0349
_diffrn_reflns_av_sigmaI/netI 0.0533
_diffrn_reflns_limit_h_max 11
_diffrn_reflns_limit_h_min -11
_diffrn_reflns_limit_k_max 27
_diffrn_reflns_limit_k_min -27
_diffrn_reflns_limit_l_max 22
_diffrn_reflns_limit_l_min -22
_diffrn_reflns_number 14264
_diffrn_reflns_theta_full 25.00
_diffrn_reflns_theta_max 25.00
_diffrn_reflns_theta_min 1.41
_exptl_absorpt_coefficient_mu 0.370
_exptl_absorpt_correction_T_max 0.9570
_exptl_absorpt_correction_T_min 0.8909
_exptl_absorpt_correction_type multi-scan
_exptl_absorpt_process_details 'Scalepack (Otwinowski & Minor, 1997)'
_exptl_crystal_colour colorless
_exptl_crystal_density_diffrn 1.236
_exptl_crystal_description slab
_exptl_crystal_F_000 1640
_exptl_crystal_size_max 0.32
_exptl_crystal_size_mid 0.20
_exptl_crystal_size_min 0.12
_refine_diff_density_max 0.292
_refine_diff_density_min -0.270
_refine_diff_density_rms 0.051
_refine_ls_extinction_method none
_refine_ls_goodness_of_fit_ref 1.029
_refine_ls_hydrogen_treatment mixed
_refine_ls_matrix_type full
_refine_ls_number_parameters 709
_refine_ls_number_reflns 7274
_refine_ls_number_restraints 12
_refine_ls_restrained_S_all 1.030
_refine_ls_R_factor_all 0.0665
_refine_ls_R_factor_gt 0.0389
_refine_ls_shift/su_max 0.005
_refine_ls_shift/su_mean 0.000
_refine_ls_structure_factor_coef Fsqd
_refine_ls_weighting_details 'calc w=1/[\s^2^(Fo^2^)+(0.0455P)^2^+1.3298P] where P=(Fo^2^+2Fc^2^)/3'
_refine_ls_weighting_scheme calc
_refine_ls_wR_factor_gt 0.0889
_refine_ls_wR_factor_ref 0.0999
_reflns_number_gt 5285
_reflns_number_total 7274
_reflns_threshold_expression >2sigma(I)
_cod_data_source_file ic200464t_si_002_4.cif
_cod_data_source_block 4_k05443
_cod_original_formula_sum 'C37 H59 B Mn N9 O4.50'
_cod_database_code 4325270

loop_
_symmetry_equiv_pos_as_xyz
'x, y, z'
'-x+1/2, y+1/2, -z+1/2'
'-x, -y, -z'
'x-1/2, -y-1/2, z-1/2'

loop_
_atom_site_label
_atom_site_type_symbol
_atom_site_fract_x
_atom_site_fract_y
_atom_site_fract_z
_atom_site_U_iso_or_equiv
_atom_site_adp_type
_atom_site_occupancy
_atom_site_symmetry_multiplicity
_atom_site_calc_flag
_atom_site_refinement_flags
_atom_site_disorder_assembly
_atom_site_disorder_group
Mn1 Mn 0.73087(3) 0.662904(13) 0.866836(17) 0.01926(11) Uani 1 1 d . . .
B1 B 0.7777(3) 0.80109(11) 0.88948(14) 0.0221(6) Uani 1 1 d . . .
H1 H 0.799(2) 0.8486(8) 0.8972(10) 0.016(5) Uiso 1 1 d . . .
N1 N 0.90575(18) 0.70913(7) 0.93264(9) 0.0188(4) Uani 1 1 d . . .
N2 N 0.90517(19) 0.76859(7) 0.93015(9) 0.0193(4) Uani 1 1 d . . .
N3 N 0.73946(19) 0.73135(7) 0.78335(9) 0.0217(4) Uani 1 1 d . . .
N4 N 0.76506(19) 0.78686(7) 0.80778(9) 0.0206(4) Uani 1 1 d . . .
N5 N 0.60459(19) 0.72612(7) 0.92142(10) 0.0210(4) Uani 1 1 d . . .
N6 N 0.64572(19) 0.78330(7) 0.92135(9) 0.0210(4) Uani 1 1 d . . .
N7 N 0.4727(2) 0.42493(9) 0.87273(11) 0.0383(5) Uani 1 1 d . . .
N8 N 0.8719(2) 0.60450(8) 0.81278(10) 0.0234(4) Uani 1 1 d . . .
N9 N 0.26208(18) 0.76252(7) 0.71390(9) 0.0192(4) Uani 1 1 d . . .
C1 C 1.0601(3) 0.63175(10) 0.98691(14) 0.0243(5) Uani 1 1 d . . .
H1A H 1.099(2) 0.6161(9) 0.9468(12) 0.024(6) Uiso 1 1 d . . .
H1B H 0.977(3) 0.6096(10) 0.9914(13) 0.036(7) Uiso 1 1 d . . .
H1C H 1.125(3) 0.6271(9) 1.0326(13) 0.033(7) Uiso 1 1 d . . .
C2 C 1.0254(2) 0.69387(9) 0.97327(11) 0.0193(5) Uani 1 1 d . . .
C3 C 1.1021(2) 0.74268(9) 0.99641(12) 0.0212(5) Uani 1 1 d . . .
H3 H 1.190(2) 0.7446(9) 1.0250(12) 0.021(6) Uiso 1 1 d . . .
C4 C 1.0242(2) 0.78918(9) 0.96840(11) 0.0205(5) Uani 1 1 d . . .
C5 C 1.0561(3) 0.85229(10) 0.97500(15) 0.0259(6) Uani 1 1 d . . .
H5A H 1.146(3) 0.8594(11) 0.9947(14) 0.045(8) Uiso 1 1 d . . .
H5B H 0.993(3) 0.8709(11) 1.0047(14) 0.045(8) Uiso 1 1 d . . .
H5C H 1.046(2) 0.8722(9) 0.9286(12) 0.022(6) Uiso 1 1 d . . .
C6 C 0.7252(3) 0.67804(11) 0.66790(14) 0.0298(6) Uani 1 1 d . . .
H6A H 0.814(3) 0.6631(10) 0.6566(14) 0.042(8) Uiso 1 1 d . . .
H6B H 0.667(3) 0.6855(10) 0.6230(14) 0.035(7) Uiso 1 1 d . . .
H6C H 0.680(3) 0.6493(11) 0.6936(14) 0.040(7) Uiso 1 1 d . . .
C7 C 0.7473(2) 0.73184(9) 0.71171(12) 0.0247(5) Uani 1 1 d . . .
C8 C 0.7777(3) 0.78750(10) 0.69030(13) 0.0282(6) Uani 1 1 d . . .
H8 H 0.789(2) 0.7996(10) 0.6455(13) 0.027(6) Uiso 1 1 d . . .
C9 C 0.7889(2) 0.82098(10) 0.75195(12) 0.0255(5) Uani 1 1 d . . .
C10 C 0.8238(4) 0.88347(11) 0.76166(16) 0.0356(7) Uani 1 1 d . . .
H10A H 0.838(3) 0.8972(11) 0.7150(15) 0.047(8) Uiso 1 1 d . . .
H10B H 0.757(3) 0.9001(11) 0.7777(14) 0.037(8) Uiso 1 1 d . . .
H10C H 0.914(3) 0.8889(11) 0.7986(15) 0.051(8) Uiso 1 1 d . . .
C11 C 0.4323(3) 0.66742(11) 0.97446(16) 0.0275(6) Uani 1 1 d . . .
H11A H 0.464(3) 0.6534(11) 1.0197(17) 0.054(9) Uiso 1 1 d . . .
H11B H 0.446(3) 0.6392(12) 0.9411(16) 0.059(9) Uiso 1 1 d . . .
H11C H 0.331(4) 0.6714(12) 0.9706(16) 0.064(9) Uiso 1 1 d . . .
C12 C 0.4991(2) 0.72376(9) 0.96090(12) 0.0223(5) Uani 1 1 d . . .
C13 C 0.4714(3) 0.77859(10) 0.98573(14) 0.0282(6) Uani 1 1 d . . .
H13 H 0.406(2) 0.7875(9) 1.0134(12) 0.025(6) Uiso 1 1 d . . .
C14 C 0.5645(2) 0.81506(9) 0.95976(12) 0.0244(5) Uani 1 1 d . . .
C15 C 0.5802(3) 0.87879(11) 0.96864(18) 0.0350(6) Uani 1 1 d . . .
H15A H 0.563(3) 0.8962(10) 0.9220(14) 0.036(7) Uiso 1 1 d . . .
H15B H 0.507(3) 0.8923(10) 0.9973(13) 0.037(7) Uiso 1 1 d . . .
H15C H 0.668(3) 0.8867(10) 0.9897(13) 0.033(7) Uiso 1 1 d . . .
C16 C 0.7174(3) 0.50178(12) 0.99506(15) 0.0292(6) Uani 1 1 d . . .
H16A H 0.800(4) 0.4878(13) 0.9853(16) 0.068(10) Uiso 1 1 d . . .
H16B H 0.659(3) 0.4750(14) 0.9982(16) 0.069(11) Uiso 1 1 d . . .
H16C H 0.741(3) 0.5218(12) 1.0403(17) 0.066(10) Uiso 1 1 d . . .
C17 C 0.6686(2) 0.54519(9) 0.93715(11) 0.0209(5) Uani 1 1 d . . .
C18 C 0.5664(2) 0.52920(9) 0.87745(11) 0.0221(5) Uani 1 1 d . . .
C19 C 0.5094(2) 0.56664(9) 0.81970(12) 0.0233(5) Uani 1 1 d . . .
C20 C 0.3958(3) 0.54399(13) 0.76342(16) 0.0374(7) Uani 1 1 d . . .
H20A H 0.378(3) 0.5719(12) 0.7262(15) 0.047(8) Uiso 1 1 d . . .
H20B H 0.422(3) 0.5071(14) 0.7391(16) 0.069(10) Uiso 1 1 d . . .
H20C H 0.318(3) 0.5360(13) 0.7829(16) 0.064(10) Uiso 1 1 d . . .
C21 C 0.5146(3) 0.47127(10) 0.87536(12) 0.0266(5) Uani 1 1 d . . .
C22 C 0.9433(4) 0.46304(13) 0.84051(16) 0.0405(7) Uani 1 1 d . . .
H22A H 1.002(3) 0.4828(13) 0.8798(17) 0.073(11) Uiso 1 1 d . . .
H22B H 0.845(3) 0.4774(12) 0.8399(15) 0.061(9) Uiso 1 1 d . . .
H22C H 0.944(3) 0.4181(13) 0.8511(15) 0.062(9) Uiso 1 1 d . . .
C23 C 0.9962(3) 0.47273(11) 0.76781(13) 0.0335(6) Uani 1 1 d . . .
C24 C 0.9912(2) 0.53126(10) 0.74103(12) 0.0273(6) Uani 1 1 d . . .
C25 C 1.0450(3) 0.55256(10) 0.67740(13) 0.0297(6) Uani 1 1 d . . .
C26 C 1.1129(3) 0.51172(12) 0.62943(15) 0.0356(6) Uani 1 1 d . . .
H26A H 1.157(3) 0.4773(12) 0.6593(14) 0.050(8) Uiso 1 1 d . . .
H26B H 1.170(3) 0.5313(11) 0.5975(14) 0.044(8) Uiso 1 1 d . . .
H26C H 1.041(3) 0.4918(13) 0.5943(17) 0.069(10) Uiso 1 1 d . . .
C27 C 0.9246(3) 0.57355(11) 0.78168(13) 0.0293(6) Uani 1 1 d . . .
C28 C 0.2334(3) 0.84258(12) 0.80498(16) 0.0357(7) Uani 1 1 d . . .
H28C H 0.188(3) 0.8698(12) 0.7685(15) 0.049(8) Uiso 1 1 d . . .
H28B H 0.291(3) 0.8658(11) 0.8427(15) 0.051(8) Uiso 1 1 d . . .
H28A H 0.164(3) 0.8230(11) 0.8280(14) 0.044(8) Uiso 1 1 d . . .
C29 C 0.3313(3) 0.80157(11) 0.77439(13) 0.0255(6) Uani 1 1 d . . .
H29B H 0.398(2) 0.8236(9) 0.7557(11) 0.019(6) Uiso 1 1 d . . .
H29A H 0.377(2) 0.7756(9) 0.8122(12) 0.026(6) Uiso 1 1 d . . .
C30 C 0.3012(3) 0.83374(12) 0.61403(15) 0.0332(6) Uani 1 1 d . . .
H30C H 0.248(3) 0.8541(11) 0.5730(15) 0.048(8) Uiso 1 1 d . . .
H30B H 0.370(3) 0.8095(11) 0.5977(13) 0.038(7) Uiso 1 1 d . . .
H30A H 0.345(3) 0.8645(11) 0.6463(14) 0.039(7) Uiso 1 1 d . . .
C31 C 0.1990(3) 0.79719(10) 0.64807(13) 0.0258(5) Uani 1 1 d . . .
H31B H 0.127(2) 0.8200(9) 0.6660(11) 0.023(6) Uiso 1 1 d . . .
H31A H 0.148(2) 0.7682(9) 0.6143(11) 0.018(6) Uiso 1 1 d . . .
C32 C 0.1819(3) 0.69422(12) 0.80821(15) 0.0353(6) Uani 1 1 d . . .
H32C H 0.210(3) 0.7186(11) 0.8492(14) 0.036(7) Uiso 1 1 d . . .
H32B H 0.254(3) 0.6660(12) 0.8025(15) 0.052(9) Uiso 1 1 d . . .
H32A H 0.096(3) 0.6737(11) 0.8173(14) 0.045(8) Uiso 1 1 d . . .
C33 C 0.1435(3) 0.72829(10) 0.73929(13) 0.0239(5) Uani 1 1 d . . .
H33B H 0.108(2) 0.7020(10) 0.6984(13) 0.032(6) Uiso 1 1 d . . .
H33A H 0.072(2) 0.7555(10) 0.7431(11) 0.024(6) Uiso 1 1 d . . .
C34 C 0.3304(3) 0.68338(12) 0.63007(15) 0.0330(6) Uani 1 1 d . . .
H34C H 0.316(2) 0.7029(10) 0.5831(14) 0.035(7) Uiso 1 1 d . . .
H34B H 0.249(3) 0.6599(10) 0.6357(13) 0.036(7) Uiso 1 1 d . . .
H34A H 0.412(3) 0.6562(11) 0.6262(13) 0.045(8) Uiso 1 1 d . . .
C35 C 0.3751(3) 0.72240(10) 0.69427(13) 0.0242(5) Uani 1 1 d . . .
H35B H 0.453(2) 0.7477(9) 0.6853(11) 0.023(6) Uiso 1 1 d . . .
H35A H 0.405(2) 0.7005(9) 0.7382(12) 0.024(6) Uiso 1 1 d . . .
O1 O 0.72117(15) 0.59453(6) 0.94485(7) 0.0222(4) Uani 1 1 d . . .
O2 O 0.54778(16) 0.61769(6) 0.81297(8) 0.0250(4) Uani 1 1 d . . .
O3 O 1.0385(2) 0.43159(7) 0.73569(10) 0.0486(5) Uani 1 1 d . . .
O4 O 1.03647(19) 0.60436(7) 0.66091(9) 0.0395(4) Uani 1 1 d . . .
O1E O 0.5000 0.5000 0.5000 0.0552(8) Uani 1 2 d S . .
C1E C 0.3780(16) 0.4837(8) 0.3907(8) 0.059(4) Uani 0.50 1 d PU A 1
H1EA H 0.2829 0.4805 0.3647 0.088 Uiso 0.50 1 calc PR A 1
H1EB H 0.4276 0.4473 0.3868 0.088 Uiso 0.50 1 calc PR A 1
H1EC H 0.4274 0.5148 0.3693 0.088 Uiso 0.50 1 calc PR A 1
C2E C 0.3723(7) 0.4963(2) 0.4666(4) 0.0585(18) Uani 0.50 1 d PU A 1
H2EA H 0.3224 0.5330 0.4712 0.070 Uiso 0.50 1 calc PR A 1
H2ED H 0.3216 0.4653 0.4886 0.070 Uiso 0.50 1 calc PR A 1
C1E' C 0.6751(16) 0.5147(10) 0.6100(11) 0.089(6) Uani 0.50 1 d PU A 2
H1ED H 0.6854 0.5210 0.6627 0.133 Uiso 0.50 1 calc PR A 2
H1EE H 0.7163 0.5471 0.5867 0.133 Uiso 0.50 1 calc PR A 2
H1EF H 0.7229 0.4790 0.5998 0.133 Uiso 0.50 1 calc PR A 2
C2E' C 0.5177(8) 0.5098(2) 0.5794(3) 0.0496(17) Uani 0.50 1 d PU A 2
H2EB H 0.4756 0.4775 0.6035 0.059 Uiso 0.50 1 calc PR A 2
H2EC H 0.4690 0.5457 0.5900 0.059 Uiso 0.50 1 calc PR A 2

loop_
_atom_site_aniso_label
_atom_site_aniso_U_11
_atom_site_aniso_U_22
_atom_site_aniso_U_33
_atom_site_aniso_U_23
_atom_site_aniso_U_13
_atom_site_aniso_U_12
Mn1 0.02160(19) 0.01418(18) 0.02190(19) 0.00115(14) 0.00267(14) -0.00168(14)
B1 0.0250(15) 0.0151(13) 0.0261(14) 0.0015(11) 0.0033(12) 0.0001(11)
N1 0.0231(11) 0.0128(9) 0.0211(10) 0.0004(7) 0.0046(8) 0.0001(8)
N2 0.0231(10) 0.0138(9) 0.0216(10) 0.0001(8) 0.0056(8) -0.0033(8)
N3 0.0248(11) 0.0171(10) 0.0226(10) 0.0016(8) 0.0013(8) -0.0012(8)
N4 0.0251(11) 0.0154(10) 0.0213(10) 0.0026(8) 0.0031(8) -0.0022(8)
N5 0.0204(10) 0.0150(10) 0.0280(10) 0.0023(8) 0.0044(9) -0.0008(8)
N6 0.0239(11) 0.0137(9) 0.0256(10) 0.0018(8) 0.0038(8) -0.0004(8)
N7 0.0551(15) 0.0254(12) 0.0366(13) -0.0029(10) 0.0137(11) -0.0117(11)
N8 0.0275(12) 0.0230(11) 0.0206(10) 0.0003(9) 0.0069(9) -0.0007(9)
N9 0.0196(10) 0.0177(10) 0.0203(9) 0.0018(8) 0.0033(8) 0.0002(8)
C1 0.0260(14) 0.0211(13) 0.0258(14) 0.0034(10) 0.0034(12) 0.0016(11)
C2 0.0219(13) 0.0205(12) 0.0168(11) 0.0000(9) 0.0066(10) -0.0004(10)
C3 0.0183(13) 0.0234(12) 0.0216(12) -0.0031(10) 0.0011(10) -0.0015(10)
C4 0.0233(13) 0.0206(12) 0.0186(11) -0.0030(9) 0.0069(10) -0.0045(10)
C5 0.0281(15) 0.0210(13) 0.0292(14) -0.0034(11) 0.0065(12) -0.0058(12)
C6 0.0369(17) 0.0300(15) 0.0216(14) 0.0009(11) 0.0008(13) -0.0035(13)
C7 0.0236(13) 0.0263(13) 0.0235(13) 0.0027(10) 0.0001(10) 0.0009(11)
C8 0.0321(15) 0.0314(14) 0.0213(13) 0.0089(11) 0.0043(11) -0.0007(12)
C9 0.0243(13) 0.0222(12) 0.0300(13) 0.0085(10) 0.0035(11) 0.0001(10)
C10 0.0484(19) 0.0238(14) 0.0363(17) 0.0100(12) 0.0120(15) -0.0007(14)
C11 0.0261(15) 0.0233(14) 0.0351(15) 0.0031(12) 0.0106(12) -0.0016(12)
C12 0.0194(12) 0.0226(12) 0.0247(12) 0.0037(10) 0.0023(10) 0.0027(10)
C13 0.0254(14) 0.0257(14) 0.0364(14) 0.0002(11) 0.0144(12) 0.0020(12)
C14 0.0251(13) 0.0205(12) 0.0279(13) -0.0022(10) 0.0045(11) 0.0050(11)
C15 0.0365(18) 0.0216(14) 0.0494(18) -0.0026(13) 0.0149(16) 0.0026(13)
C16 0.0330(16) 0.0215(14) 0.0339(16) 0.0060(12) 0.0071(13) 0.0018(13)
C17 0.0213(12) 0.0188(12) 0.0250(12) 0.0023(9) 0.0117(10) 0.0026(10)
C18 0.0273(13) 0.0153(11) 0.0254(12) -0.0007(9) 0.0090(10) -0.0014(10)
C19 0.0240(13) 0.0190(12) 0.0276(12) -0.0025(10) 0.0058(10) -0.0032(10)
C20 0.0378(18) 0.0334(16) 0.0373(16) 0.0031(14) -0.0074(14) -0.0137(14)
C21 0.0337(15) 0.0227(14) 0.0253(13) -0.0017(10) 0.0112(11) -0.0019(12)
C22 0.049(2) 0.0371(17) 0.0383(17) 0.0091(13) 0.0145(15) 0.0058(15)
C23 0.0340(15) 0.0312(15) 0.0364(14) -0.0014(12) 0.0092(12) 0.0027(12)
C24 0.0281(14) 0.0251(13) 0.0295(13) -0.0034(11) 0.0066(11) 0.0011(11)
C25 0.0306(15) 0.0248(14) 0.0333(14) -0.0038(11) 0.0030(11) -0.0046(11)
C26 0.0444(18) 0.0301(15) 0.0345(15) -0.0039(13) 0.0133(14) -0.0028(14)
C27 0.0303(14) 0.0264(14) 0.0291(14) 0.0067(12) -0.0037(12) -0.0097(12)
C28 0.0467(18) 0.0270(15) 0.0366(16) -0.0091(13) 0.0171(14) -0.0103(14)
C29 0.0298(14) 0.0233(13) 0.0227(13) 0.0006(11) 0.0012(11) -0.0083(12)
C30 0.0434(17) 0.0283(15) 0.0295(14) 0.0090(13) 0.0103(13) 0.0031(14)
C31 0.0300(14) 0.0225(13) 0.0240(13) 0.0033(11) 0.0011(11) 0.0063(12)
C32 0.0442(18) 0.0311(16) 0.0327(16) 0.0041(13) 0.0127(13) -0.0075(15)
C33 0.0204(13) 0.0220(13) 0.0301(14) -0.0018(11) 0.0064(11) -0.0027(11)
C34 0.0400(17) 0.0271(14) 0.0342(16) -0.0022(12) 0.0127(13) 0.0046(14)
C35 0.0225(13) 0.0242(13) 0.0270(13) 0.0038(11) 0.0076(11) 0.0047(11)
O1 0.0249(9) 0.0171(8) 0.0247(8) 0.0026(6) 0.0036(7) -0.0029(7)
O2 0.0255(9) 0.0185(8) 0.0293(9) 0.0036(7) -0.0018(7) -0.0043(7)
O3 0.0624(14) 0.0288(10) 0.0603(12) 0.0031(9) 0.0285(11) 0.0100(10)
O4 0.0523(12) 0.0256(10) 0.0432(11) 0.0000(8) 0.0160(9) -0.0046(9)
O1E 0.070(2) 0.0409(17) 0.0551(19) -0.0037(14) 0.0114(17) -0.0019(15)
C1E 0.094(11) 0.032(5) 0.046(6) 0.004(4) -0.002(7) -0.005(7)
C2E 0.051(4) 0.031(3) 0.086(5) -0.001(3) -0.018(4) 0.008(3)
C1E' 0.097(11) 0.047(6) 0.101(10) -0.003(6) -0.059(8) -0.004(7)
C2E' 0.077(5) 0.027(3) 0.041(4) -0.004(3) -0.004(4) 0.001(3)

loop_
_atom_type_symbol
_atom_type_description
_atom_type_scat_dispersion_real
_atom_type_scat_dispersion_imag
_atom_type_scat_source
C C 0.0033 0.0016 'International Tables Vol C Tables 4.2.6.8 and 6.1.1.4'
H H 0.0000 0.0000 'International Tables Vol C Tables 4.2.6.8 and 6.1.1.4'
B B 0.0013 0.0007 'International Tables Vol C Tables 4.2.6.8 and 6.1.1.4'
N N 0.0061 0.0033 'International Tables Vol C Tables 4.2.6.8 and 6.1.1.4'
O O 0.0106 0.0060 'International Tables Vol C Tables 4.2.6.8 and 6.1.1.4'
Mn Mn 0.3368 0.7283 'International Tables Vol C Tables 4.2.6.8 and 6.1.1.4'

loop_
_geom_angle_atom_site_label_1
_geom_angle_atom_site_label_2
_geom_angle_atom_site_label_3
_geom_angle
_geom_angle_site_symmetry_1
_geom_angle_site_symmetry_3
O1 Mn1 O2 81.05(5) . .
O1 Mn1 N1 95.05(6) . .
O2 Mn1 N1 173.66(6) . .
O1 Mn1 N3 178.11(6) . .
O2 Mn1 N3 97.57(6) . .
N1 Mn1 N3 86.43(6) . .
O1 Mn1 N5 95.81(6) . .
O2 Mn1 N5 93.63(6) . .
N1 Mn1 N5 81.74(6) . .
N3 Mn1 N5 85.56(6) . .
O1 Mn1 N8 86.65(6) . .
O2 Mn1 N8 90.56(6) . .
N1 Mn1 N8 94.21(7) . .
N3 Mn1 N8 92.07(7) . .
N5 Mn1 N8 175.42(7) . .
N6 B1 N4 111.44(18) . .
N6 B1 N2 109.22(18) . .
N4 B1 N2 108.85(18) . .
N6 B1 H1 111.2(10) . .
N4 B1 H1 108.9(10) . .
N2 B1 H1 107.2(10) . .
C2 N1 N2 106.44(16) . .
C2 N1 Mn1 135.61(14) . .
N2 N1 Mn1 117.75(12) . .
C4 N2 N1 109.66(17) . .
C4 N2 B1 130.15(18) . .
N1 N2 B1 120.16(17) . .
C7 N3 N4 106.59(17) . .
C7 N3 Mn1 135.00(14) . .
N4 N3 Mn1 117.46(12) . .
C9 N4 N3 109.82(17) . .
C9 N4 B1 129.15(18) . .
N3 N4 B1 120.71(16) . .
C12 N5 N6 106.31(17) . .
C12 N5 Mn1 136.60(14) . .
N6 N5 Mn1 116.90(13) . .
C14 N6 N5 109.51(17) . .
C14 N6 B1 129.20(18) . .
N5 N6 B1 120.80(17) . .
C27 N8 Mn1 170.77(19) . .
C31 N9 C35 110.75(17) . .
C31 N9 C29 111.29(17) . .
C35 N9 C29 106.55(17) . .
C31 N9 C33 106.87(17) . .
C35 N9 C33 110.63(17) . .
C29 N9 C33 110.80(17) . .
C2 C1 H1A 109.9(13) . .
C2 C1 H1B 110.9(14) . .
H1A C1 H1B 106.9(19) . .
C2 C1 H1C 110.6(13) . .
H1A C1 H1C 110.6(19) . .
H1B C1 H1C 107.8(19) . .
N1 C2 C3 109.91(19) . .
N1 C2 C1 120.49(19) . .
C3 C2 C1 129.6(2) . .
C4 C3 C2 106.4(2) . .
C4 C3 H3 125.5(13) . .
C2 C3 H3 128.1(13) . .
N2 C4 C3 107.56(18) . .
N2 C4 C5 122.6(2) . .
C3 C4 C5 129.8(2) . .
C4 C5 H5A 112.7(17) . .
C4 C5 H5B 109.9(15) . .
H5A C5 H5B 109(2) . .
C4 C5 H5C 113.5(13) . .
H5A C5 H5C 104(2) . .
H5B C5 H5C 107.3(19) . .
C7 C6 H6A 110.5(15) . .
C7 C6 H6B 110.3(14) . .
H6A C6 H6B 108(2) . .
C7 C6 H6C 110.6(15) . .
H6A C6 H6C 110(2) . .
H6B C6 H6C 108(2) . .
N3 C7 C8 109.5(2) . .
N3 C7 C6 120.6(2) . .
C8 C7 C6 129.9(2) . .
C9 C8 C7 106.4(2) . .
C9 C8 H8 126.0(15) . .
C7 C8 H8 127.6(15) . .
N4 C9 C8 107.7(2) . .
N4 C9 C10 122.5(2) . .
C8 C9 C10 129.8(2) . .
C9 C10 H10A 106.0(16) . .
C9 C10 H10B 108.4(18) . .
H10A C10 H10B 112(2) . .
C9 C10 H10C 110.6(14) . .
H10A C10 H10C 110(2) . .
H10B C10 H10C 109(2) . .
C12 C11 H11A 111.6(18) . .
C12 C11 H11B 113.6(18) . .
H11A C11 H11B 108(2) . .
C12 C11 H11C 111.0(17) . .
H11A C11 H11C 108(2) . .
H11B C11 H11C 105(2) . .
N5 C12 C13 109.9(2) . .
N5 C12 C11 120.6(2) . .
C13 C12 C11 129.5(2) . .
C14 C13 C12 106.4(2) . .
C14 C13 H13 127.7(15) . .
C12 C13 H13 125.9(15) . .
N6 C14 C13 107.9(2) . .
N6 C14 C15 122.7(2) . .
C13 C14 C15 129.4(2) . .
C14 C15 H15A 108.6(15) . .
C14 C15 H15B 107.6(14) . .
H15A C15 H15B 108(2) . .
C14 C15 H15C 108.8(15) . .
H15A C15 H15C 110(2) . .
H15B C15 H15C 114(2) . .
C17 C16 H16A 107.2(19) . .
C17 C16 H16B 113(2) . .
H16A C16 H16B 111(3) . .
C17 C16 H16C 108.2(17) . .
H16A C16 H16C 104(3) . .
H16B C16 H16C 112(3) . .
O1 C17 C18 123.53(19) . .
O1 C17 C16 116.8(2) . .
C18 C17 C16 119.7(2) . .
C17 C18 C19 125.21(19) . .
C17 C18 C21 117.82(19) . .
C19 C18 C21 117.0(2) . .
O2 C19 C18 124.1(2) . .
O2 C19 C20 117.4(2) . .
C18 C19 C20 118.5(2) . .
C19 C20 H20A 107.8(16) . .
C19 C20 H20B 113.7(18) . .
H20A C20 H20B 106(2) . .
C19 C20 H20C 111(2) . .
H20A C20 H20C 111(3) . .
H20B C20 H20C 106(3) . .
N7 C21 C18 179.1(3) . .
C23 C22 H22A 111.1(19) . .
C23 C22 H22B 112.1(16) . .
H22A C22 H22B 108(2) . .
C23 C22 H22C 108.4(16) . .
H22A C22 H22C 110(2) . .
H22B C22 H22C 108(2) . .
O3 C23 C24 124.3(2) . .
O3 C23 C22 119.4(2) . .
C24 C23 C22 116.3(2) . .
C25 C24 C27 115.6(2) . .
C25 C24 C23 127.2(2) . .
C27 C24 C23 117.1(2) . .
O4 C25 C24 121.0(2) . .
O4 C25 C26 118.8(2) . .
C24 C25 C26 120.2(2) . .
C25 C26 H26A 110.5(14) . .
C25 C26 H26B 113.3(15) . .
H26A C26 H26B 117(2) . .
C25 C26 H26C 111.0(18) . .
H26A C26 H26C 101(2) . .
H26B C26 H26C 103(2) . .
N8 C27 C24 178.2(3) . .
C29 C28 H28C 113.1(15) . .
C29 C28 H28B 107.0(16) . .
H28C C28 H28B 107(2) . .
C29 C28 H28A 112.6(15) . .
H28C C28 H28A 110(2) . .
H28B C28 H28A 107(2) . .
C28 C29 N9 114.8(2) . .
C28 C29 H29B 107.4(13) . .
N9 C29 H29B 108.0(13) . .
C28 C29 H29A 111.4(13) . .
N9 C29 H29A 105.6(13) . .
H29B C29 H29A 109.6(19) . .
C31 C30 H30C 107.2(16) . .
C31 C30 H30B 109.2(15) . .
H30C C30 H30B 111(2) . .
C31 C30 H30A 114.0(14) . .
H30C C30 H30A 105(2) . .
H30B C30 H30A 111(2) . .
C30 C31 N9 115.0(2) . .
C30 C31 H31B 112.3(13) . .
N9 C31 H31B 103.9(13) . .
C30 C31 H31A 114.1(12) . .
N9 C31 H31A 104.8(12) . .
H31B C31 H31A 105.8(18) . .
C33 C32 H32C 111.9(14) . .
C33 C32 H32B 110.9(16) . .
H32C C32 H32B 111(2) . .
C33 C32 H32A 106.5(15) . .
H32C C32 H32A 108(2) . .
H32B C32 H32A 109(2) . .
C32 C33 N9 115.4(2) . .
C32 C33 H33B 110.0(13) . .
N9 C33 H33B 106.3(13) . .
C32 C33 H33A 112.5(13) . .
N9 C33 H33A 105.4(13) . .
H33B C33 H33A 106.6(19) . .
C35 C34 H34C 114.5(14) . .
C35 C34 H34B 113.4(14) . .
H34C C34 H34B 110(2) . .
C35 C34 H34A 106.6(14) . .
H34C C34 H34A 104(2) . .
H34B C34 H34A 108(2) . .
C34 C35 N9 114.9(2) . .
C34 C35 H35B 111.4(12) . .
N9 C35 H35B 105.4(13) . .
C34 C35 H35A 111.5(13) . .
N9 C35 H35A 105.1(13) . .
H35B C35 H35A 108.1(18) . .
C17 O1 Mn1 130.58(13) . .
C19 O2 Mn1 130.03(14) . .
C2E O1E C2E 180.000(1) 3_666 .
C2E O1E C2E' 117.0(4) 3_666 3_666
C2E O1E C2E' 63.0(4) . 3_666
C2E O1E C2E' 63.0(4) 3_666 .
C2E O1E C2E' 117.0(4) . .
C2E' O1E C2E' 180.000(3) 3_666 .
C2E C1E H1EA 109.5 . .
C2E C1E H1EB 109.5 . .
H1EA C1E H1EB 109.5 . .
C2E C1E H1EC 109.5 . .
H1EA C1E H1EC 109.5 . .
H1EB C1E H1EC 109.5 . .
O1E C2E C1E 108.2(8) . .
O1E C2E H2EA 110.1 . .
C1E C2E H2EA 110.1 . .
O1E C2E H2ED 110.1 . .
C1E C2E H2ED 110.1 . .
H2EA C2E H2ED 108.4 . .
C2E' C1E' H1ED 109.5 . .
C2E' C1E' H1EE 109.5 . .
H1ED C1E' H1EE 109.5 . .
C2E' C1E' H1EF 109.5 . .
H1ED C1E' H1EF 109.5 . .
H1EE C1E' H1EF 109.5 . .
O1E C2E' C1E' 110.3(10) . .
O1E C2E' H2EB 109.6 . .
C1E' C2E' H2EB 109.6 . .
O1E C2E' H2EC 109.6 . .
C1E' C2E' H2EC 109.6 . .
H2EB C2E' H2EC 108.1 . .

loop_
_geom_bond_atom_site_label_1
_geom_bond_atom_site_label_2
_geom_bond_distance
_geom_bond_site_symmetry_2
Mn1 O1 2.1589(14) .
Mn1 O2 2.1777(15) .
Mn1 N1 2.2196(18) .
Mn1 N3 2.2286(17) .
Mn1 N5 2.2399(18) .
Mn1 N8 2.256(2) .
B1 N6 1.536(3) .
B1 N4 1.539(3) .
B1 N2 1.549(3) .
B1 H1 1.127(19) .
N1 C2 1.338(3) .
N1 N2 1.381(2) .
N2 C4 1.353(3) .
N3 C7 1.342(3) .
N3 N4 1.377(2) .
N4 C9 1.349(3) .
N5 C12 1.338(3) .
N5 N6 1.386(2) .
N6 C14 1.351(3) .
N7 C21 1.148(3) .
N8 C27 1.092(3) .
N9 C31 1.518(3) .
N9 C35 1.519(3) .
N9 C29 1.523(3) .
N9 C33 1.523(3) .
C1 C2 1.494(3) .
C1 H1A 0.95(2) .
C1 H1B 0.97(3) .
C1 H1C 0.99(2) .
C2 C3 1.389(3) .
C3 C4 1.376(3) .
C3 H3 0.94(2) .
C4 C5 1.499(3) .
C5 H5A 0.91(3) .
C5 H5B 0.98(3) .
C5 H5C 0.97(2) .
C6 C7 1.489(3) .
C6 H6A 0.98(3) .
C6 H6B 0.95(3) .
C6 H6C 0.96(3) .
C7 C8 1.395(3) .
C8 C9 1.374(3) .
C8 H8 0.90(2) .
C9 C10 1.495(3) .
C10 H10A 0.95(3) .
C10 H10B 0.85(3) .
C10 H10C 1.04(3) .
C11 C12 1.496(3) .
C11 H11A 0.91(3) .
C11 H11B 0.92(3) .
C11 H11C 0.98(3) .
C12 C13 1.392(3) .
C13 C14 1.371(3) .
C13 H13 0.89(2) .
C14 C15 1.494(3) .
C15 H15A 0.95(2) .
C15 H15B 0.99(3) .
C15 H15C 0.91(3) .
C16 C17 1.500(3) .
C16 H16A 0.90(3) .
C16 H16B 0.84(3) .
C16 H16C 0.96(3) .
C17 O1 1.253(2) .
C17 C18 1.427(3) .
C18 C19 1.429(3) .
C18 C21 1.434(3) .
C19 O2 1.253(2) .
C19 C20 1.502(3) .
C20 H20A 0.94(3) .
C20 H20B 1.02(3) .
C20 H20C 0.90(3) .
C22 C23 1.525(4) .
C22 H22A 0.97(3) .
C22 H22B 1.01(3) .
C22 H22C 1.06(3) .
C23 O3 1.226(3) .
C23 C24 1.445(3) .
C24 C25 1.442(3) .
C24 C27 1.443(4) .
C25 O4 1.241(3) .
C25 C26 1.512(3) .
C26 H26A 1.03(3) .
C26 H26B 0.98(3) .
C26 H26C 1.00(3) .
C28 C29 1.508(4) .
C28 H28C 0.98(3) .
C28 H28B 0.99(3) .
C28 H28A 0.96(3) .
C29 H29B 0.93(2) .
C29 H29A 0.98(2) .
C30 C31 1.506(4) .
C30 H30C 0.98(3) .
C30 H30B 0.95(3) .
C30 H30A 0.99(3) .
C31 H31B 0.97(2) .
C31 H31A 1.00(2) .
C32 C33 1.505(3) .
C32 H32C 0.96(3) .
C32 H32B 0.98(3) .
C32 H32A 0.99(3) .
C33 H33B 1.00(2) .
C33 H33A 0.95(2) .
C34 C35 1.511(3) .
C34 H34C 0.97(3) .
C34 H34B 0.97(3) .
C34 H34A 1.02(3) .
C35 H35B 0.99(2) .
C35 H35A 0.97(2) .
O1E C2E 1.305(6) 3_666
O1E C2E 1.305(6) .
O1E C2E' 1.477(6) 3_666
O1E C2E' 1.477(6) .
C1E C2E 1.447(17) .
C1E H1EA 0.9800 .
C1E H1EB 0.9800 .
C1E H1EC 0.9800 .
C2E H2EA 0.9900 .
C2E H2ED 0.9900 .
C1E' C2E' 1.552(16) .
C1E' H1ED 0.9800 .
C1E' H1EE 0.9800 .
C1E' H1EF 0.9800 .
C2E' H2EB 0.9900 .
C2E' H2EC 0.9900 .
